data_7706543
loop_
_publ_author_name
'Mikhaylov, Vladimir N.'
'Kazakov, Igor V.'
'Parfeniuk, Tatiana N.'
'Khoroshilova, Olesya V.'
'Scheer, Manfred'
'Timoshkin, Alexey Y.'
'Balova, Irina A.'

_publ_section_title
;
 The carbene transfer to strong Lewis acids: copper is better than silver.
;
_journal_issue 8
_journal_name_full 'Dalton transactions (Cambridge, England : 2003)'
_journal_page_first 2872
_journal_page_last 2879
_journal_paper_doi 10.1039/d1dt00235j
_journal_volume 50
_journal_year 2021
_chemical_formula_moiety 'C54 H72 Ag N4, Cl4 In'
_chemical_formula_sum 'C54 H72 Ag Cl4 In N4'
_chemical_formula_weight 1141.64
_space_group_crystal_system monoclinic
_space_group_IT_number 15
_space_group_name_Hall '-C 2yc'
_space_group_name_H-M_alt 'C 1 2/c 1'
_atom_sites_solution_hydrogens geom
_atom_sites_solution_primary dual
_audit_creation_date 2019-05-31
_audit_creation_method
;
Olex2 1.2
(compiled 2018.05.29 svn.r3508 for OlexSys, GUI svn.r5506)
;
_audit_update_record
;
2020-04-16 deposited with the CCDC.	2021-02-01 downloaded from the CCDC.
;
_cell_angle_alpha 90
_cell_angle_beta 100.5030(10)
_cell_angle_gamma 90
_cell_formula_units_Z 4
_cell_length_a 16.9667(2)
_cell_length_b 18.3327(2)
_cell_length_c 18.2364(3)
_cell_measurement_reflns_used 20487
_cell_measurement_temperature 100(2)
_cell_measurement_theta_max 70.2560
_cell_measurement_theta_min 3.5460
_cell_volume 5577.31(13)
_computing_cell_refinement 'CrysAlisPro 1.171.40.50a (Rigaku OD, 2019)'
_computing_data_collection 'CrysAlisPro 1.171.40.50a (Rigaku OD, 2019)'
_computing_data_reduction 'CrysAlisPro 1.171.40.50a (Rigaku OD, 2019)'
_computing_molecular_graphics 'Olex2 (Dolomanov et al., 2009)'
_computing_publication_material 'Olex2 (Dolomanov et al., 2009)'
_computing_structure_refinement 'ShelXL (Sheldrick, 2015)'
_computing_structure_solution 'ShelXT (Sheldrick, 2015)'
_diffrn_ambient_environment N~2~
_diffrn_ambient_temperature 100(2)
_diffrn_detector 'CCD plate'
_diffrn_detector_area_resol_mean 10.0000
_diffrn_detector_type HyPix3000
_diffrn_measured_fraction_theta_full 1.000
_diffrn_measured_fraction_theta_max 0.998
_diffrn_measurement_details
;
List of Runs (angles in degrees, time in seconds):

  # Type    Start    End  Width  t~exp~   \w     \q     \k     \f   Frames
#--------------------------------------------------------------------------
  1  \w    -84.00 -26.00   0.50    0.51    --  -38.95 117.00 154.00  116
  2  \w   -101.00 -54.00   0.50    0.51    --  -38.95-162.00 -83.00   94
  3  \w    -92.00 -67.00   0.50    0.51    --  -38.95 162.00 -55.00   50
  4  \w     53.00  78.00   0.50    0.51    --   38.95 162.00 -55.00   50
  5  \w     44.00  69.00   0.50    0.51    --   38.95-162.00 -83.00   50
  6  \w     41.00  67.00   0.50    0.51    --   38.95-117.00  66.00   52
  7  \w     72.00 110.00   0.50    2.04    --  100.00-117.00  66.00   76
  8  \w    115.00 157.00   0.50    2.04    --  100.00 117.00 154.00   84
  9  \w     66.00  96.00   0.50    2.04    --  100.00 162.00 -55.00   60
 10  \w     87.00 112.00   0.50    2.04    --  100.00-162.00 -83.00   50
 11  \w    -18.00  30.00   0.50    0.51    --  -38.95  32.00 -60.00   96
 12  \w     -2.00  25.00   0.50    0.51    --  -38.95  32.00 150.00   54
 13  \w    -52.00  -8.00   0.50    0.51    --  -38.95  32.00 150.00   88
 14  \w    -52.00 -26.00   0.50    0.51    --  -38.95  32.00 -60.00   52
 15  \w    -55.00  24.00   0.50    0.51    --  -38.95  65.00-180.00  158
 16  \w   -104.00 -27.00   0.50    0.51    --  -38.95 -43.00  30.00  154
 17  \w     34.00  85.00   0.50    0.51    --   38.95  32.00 -90.00  102
 18  \w     36.00  62.00   0.50    0.51    --   38.95  43.00 150.00   52
 19  \w     27.00 108.00   0.50    0.51    --   38.95  32.00   0.00  162
 20  \w     22.00  94.00   0.50    0.51    --   38.95-138.00  60.00  144
 21  \w    112.00 152.00   0.50    2.04    --  100.00 111.00   0.00   80
 22  \w     68.00  96.00   0.50    2.04    --  100.00 -86.00   0.00   56
 23  \w     86.00 136.00   0.50    2.04    --  100.00  30.00   0.00  100
 24  \w     66.00 109.00   0.50    2.04    --  100.00-111.00  90.00   86
 25  \w     86.00 155.00   0.50    2.04    --  100.00  15.00-150.00  138
 26  \w     33.00  80.00   0.50    2.04    --  100.00 -93.00-180.00   94
 27  \w     26.00 108.00   0.50    2.04    --  100.00 -93.00-120.00  164
 28  \w     87.00 157.00   0.50    2.04    --  100.00  45.00 -60.00  140
 29  \w     80.00 130.00   0.50    2.04    --  100.00 -86.00  60.00  100
 30  \w     37.00 124.00   0.50    2.04    --  100.00 -69.00-120.00  174
 31  \w     35.00  74.00   0.50    2.04    --  100.00 -30.00   0.00   78
 32  \w     79.00 113.00   0.50    2.04    --  100.00 -30.00   0.00   68
 33  \w     37.00  82.00   0.50    2.04    --  100.00-133.00 150.00   90
 34  \w     35.00  77.00   0.50    2.04    --  100.00 -86.00  60.00   84
 35  \w     73.00 154.00   0.50    2.04    --  100.00  77.00-180.00  162
 36  \w     98.00 144.00   0.50    2.04    --  100.00  30.00 -30.00   92
 37  \w     76.00 117.00   0.50    2.04    --  100.00-133.00-120.00   82
 38  \w     27.00  68.00   0.50    2.04    --  100.00 -15.00-150.00   82
 39  \w     91.00 116.00   0.50    2.04    --  100.00 -22.00   0.00   50
 40  \w     44.00  83.00   0.50    2.04    --  100.00 -22.00   0.00   78
 41  \w     74.00 100.00   0.50    2.04    --  100.00-162.00 -83.00   52
 42  \w    -42.00 -16.00   0.50    0.51    --  -38.95  54.00 150.00   52
 43  \w    -59.00 -31.00   0.50    0.51    --  -38.95  21.00 -60.00   56
 44  \w      8.00  33.00   0.50    0.51    --  -38.95  21.00 -60.00   50
 45  \w     -9.00  49.00   0.50    0.51    --   38.95 -43.00-150.00  116
 46  \w     19.00  48.00   0.50    0.51    --   38.95-104.00 -60.00   58
 47  \w     80.00 105.00   0.50    0.51    --   38.95  32.00 120.00   50
 48  \w     47.00  73.00   0.50    0.51    --   38.95-138.00-180.00   52
 49  \w    -13.00  13.00   0.50    0.51    --   38.95-104.00 -60.00   52
 50  \w     35.00  61.00   0.50    2.04    --  100.00 -77.00 -60.00   52
 51  \w     36.00  69.00   0.50    2.04    --  100.00 -45.00 -30.00   66
 52  \w     77.00 124.00   0.50    2.04    --  100.00 -69.00  30.00   94
 53  \w     93.00 118.00   0.50    2.04    --  100.00 -45.00 -30.00   50
 54  \w    102.00 127.00   0.50    2.04    --  100.00 -77.00 -60.00   50
 55  \w    113.00 151.00   0.50    2.04    --  100.00  30.00  30.00   76
 56  \w     28.00  71.00   0.50    2.04    --  100.00 -22.00  90.00   86
 57  \w     84.00 120.00   0.50    2.04    --  100.00-133.00  30.00   72
 58  \w     84.00 137.00   0.50    2.04    --  100.00  45.00-120.00  106
 59  \w     85.00 132.00   0.50    2.04    --  100.00  53.00 120.00   94
 60  \w     72.00 117.00   0.50    2.04    --  100.00 -53.00  90.00   90
 61  \w     80.00 157.00   0.50    2.04    --  100.00  53.00  90.00  154
 62  \w    111.00 137.00   0.50    2.04    --  100.00  45.00  30.00   52
 63  \w     98.00 123.00   0.50    2.04    --  100.00-133.00-150.00   50
 64  \w     91.00 138.00   0.50    2.04    --  100.00 111.00  30.00   94
 65  \w     91.00 132.00   0.50    2.04    --  100.00 111.00 120.00   82
 66  \w     70.00  96.00   0.50    2.04    --  100.00  15.00 -60.00   52
 67  \w    119.00 145.00   0.50    2.04    --  100.00  15.00 -60.00   52
 68  \w     48.00  73.00   0.50    2.04    --  100.00 -22.00-120.00   50
 69  \w     99.00 125.00   0.50    2.04    --  100.00  22.00-120.00   52
 70  \w     59.00  85.00   0.50    2.04    --  100.00-111.00  60.00   52
 71  \w     84.00 110.00   0.50    2.04    --  100.00-111.00-180.00   52
 72  \w     67.00 109.00   0.50    2.04    --  100.00-111.00-120.00   84
 73  \w     67.00 110.00   0.50    2.04    --  100.00-133.00  60.00   86
 74  \w     41.00 116.00   0.50    2.04    --  100.00 -45.00  60.00  150
 75  \w     98.00 123.00   0.50    2.04    --  100.00-133.00  90.00   50
 76  \w    104.00 130.00   0.50    2.04    --  100.00 -86.00  90.00   52
 77  \w     85.00 115.00   0.50    2.04    --  100.00 -37.00-120.00   60
;
_diffrn_measurement_device 'four-circle diffractometer'
_diffrn_measurement_device_type 'SuperNova, Single source at offset/far, HyPix3000'
_diffrn_measurement_method '\w scans'
_diffrn_orient_matrix_type 'CrysAlisPro convention (1999,Acta A55,543-557)'
_diffrn_orient_matrix_UB_11 -0.0520422000
_diffrn_orient_matrix_UB_12 -0.0288620000
_diffrn_orient_matrix_UB_13 -0.0723051000
_diffrn_orient_matrix_UB_21 -0.0069906000
_diffrn_orient_matrix_UB_22 0.0779140000
_diffrn_orient_matrix_UB_23 -0.0322194000
_diffrn_orient_matrix_UB_31 0.0759246000
_diffrn_orient_matrix_UB_32 -0.0126250000
_diffrn_orient_matrix_UB_33 -0.0334645000
_diffrn_radiation_monochromator mirror
_diffrn_radiation_probe x-ray
_diffrn_radiation_type CuK\a
_diffrn_radiation_wavelength 1.54184
_diffrn_reflns_av_R_equivalents 0.0484
_diffrn_reflns_av_unetI/netI 0.0287
_diffrn_reflns_Laue_measured_fraction_full 1.000
_diffrn_reflns_Laue_measured_fraction_max 0.998
_diffrn_reflns_limit_h_max 20
_diffrn_reflns_limit_h_min -19
_diffrn_reflns_limit_k_max 22
_diffrn_reflns_limit_k_min -22
_diffrn_reflns_limit_l_max 21
_diffrn_reflns_limit_l_min -22
_diffrn_reflns_number 30987
_diffrn_reflns_point_group_measured_fraction_full 1.000
_diffrn_reflns_point_group_measured_fraction_max 0.998
_diffrn_reflns_theta_full 67.684
_diffrn_reflns_theta_max 70.344
_diffrn_reflns_theta_min 3.582
_diffrn_source 'micro-focus sealed X-ray tube'
_diffrn_source_type 'SuperNova (Cu) X-ray Source'
_exptl_absorpt_coefficient_mu 8.158
_exptl_absorpt_correction_T_max 1.00000
_exptl_absorpt_correction_T_min 0.56858
_exptl_absorpt_correction_type multi-scan
_exptl_absorpt_process_details
;
CrysAlisPro 1.171.40.50a (Rigaku Oxford Diffraction, 2019)
Empirical absorption correction using spherical harmonics,
 implemented in SCALE3 ABSPACK scaling algorithm.
;
_exptl_crystal_colour colourless
_exptl_crystal_colour_primary colourless
_exptl_crystal_density_diffrn 1.360
_exptl_crystal_description plate
_exptl_crystal_F_000 2352
_exptl_crystal_size_max 0.33
_exptl_crystal_size_mid 0.18
_exptl_crystal_size_min 0.12
_refine_diff_density_max 0.559
_refine_diff_density_min -0.872
_refine_diff_density_rms 0.073
_refine_ls_extinction_method none
_refine_ls_goodness_of_fit_ref 1.029
_refine_ls_hydrogen_treatment constr
_refine_ls_matrix_type full
_refine_ls_number_parameters 298
_refine_ls_number_reflns 5329
_refine_ls_number_restraints 0
_refine_ls_restrained_S_all 1.029
_refine_ls_R_factor_all 0.0294
_refine_ls_R_factor_gt 0.0285
_refine_ls_shift/su_max 0.001
_refine_ls_shift/su_mean 0.000
_refine_ls_structure_factor_coef Fsqd
_refine_ls_weighting_details 'w=1/[\s^2^(Fo^2^)+(0.0371P)^2^+10.9757P] where P=(Fo^2^+2Fc^2^)/3'
_refine_ls_weighting_scheme calc
_refine_ls_wR_factor_gt 0.0722
_refine_ls_wR_factor_ref 0.0730
_reflns_Friedel_coverage 0.000
_reflns_number_gt 5110
_reflns_number_total 5329
_reflns_threshold_expression 'I > 2\s(I)'
_cod_data_source_file d1dt00235j2.cif
_cod_data_source_block iprincl3
_cod_depositor_comments 'Adding full bibliography for 7706540--7706543.cif.'
_cod_database_code 7706543
_shelx_shelxl_version_number 2014/7
_chemical_oxdiff_formula 'C27 H36 N2 In Cl3'
_shelx_space_group_comment
;
The symmetry employed for this shelxl refinement is uniquely defined
by the following loop, which should always be used as a source of
symmetry information in preference to the above space-group names.
They are only intended as comments.
;
_shelx_estimated_absorpt_t_max 0.441
_shelx_estimated_absorpt_t_min 0.174
_reflns_odcompleteness_completeness 96.23
_reflns_odcompleteness_iscentric 1
_reflns_odcompleteness_theta 72.42
_olex2_refinement_description
;
1. Fixed Uiso
 At 1.2 times of:
  All C(H) groups
 At 1.5 times of:
  All C(H,H,H) groups
2.a Ternary CH refined with riding coordinates:
 C22(H22), C25(H25), C16(H16), C19(H19)
2.b Aromatic/amide H refined with riding coordinates:
 C3(H3), C2(H2), C13(H13), C12(H12), C14(H14), C6(H6), C8(H8), C7(H7)
2.c Idealised Me refined as rotating group:
 C24(H24A,H24B,H24C), C23(H23A,H23B,H23C), C18(H18A,H18B,H18C), C17(H17A,H17B,
 H17C), C26(H26A,H26B,H26C), C27(H27A,H27B,H27C), C20(H20A,H20B,H20C), C21(H21A,
 H21B,H21C)
;
_olex2_submission_special_instructions 'No special instructions were received'
_oxdiff_exptl_absorpt_empirical_details
;
Empirical correction (ABSPACK) includes:
- Absorption correction using spherical harmonics
- Frame scaling
;
_oxdiff_exptl_absorpt_empirical_full_max 1.803
_oxdiff_exptl_absorpt_empirical_full_min 0.721

loop_
_space_group_symop_operation_xyz
'x, y, z'
'-x, y, -z+1/2'
'x+1/2, y+1/2, z'
'-x+1/2, y+1/2, -z+1/2'
'-x, -y, -z'
'x, -y, z-1/2'
'-x+1/2, -y+1/2, -z'
'x+1/2, -y+1/2, z-1/2'

loop_
_atom_site_label
_atom_site_type_symbol
_atom_site_fract_x
_atom_site_fract_y
_atom_site_fract_z
_atom_site_U_iso_or_equiv
_atom_site_adp_type
_atom_site_occupancy
_atom_site_site_symmetry_order
_atom_site_calc_flag
_atom_site_refinement_flags_posn
_atom_site_refinement_flags_adp
_atom_site_refinement_flags_occupancy
_atom_site_disorder_assembly
_atom_site_disorder_group
Ag1 Ag 0.5000 0.26631(2) 0.2500 0.01582(7) Uani 1 2 d S T P . .
In1 In 0.5000 0.24912(2) 0.7500 0.02430(8) Uani 1 2 d S T P . .
Cl2 Cl 0.59598(4) 0.32249(3) 0.82580(4) 0.03943(16) Uani 1 1 d . . . . .
Cl1 Cl 0.56519(4) 0.17362(4) 0.67561(3) 0.03615(15) Uani 1 1 d . . . . .
N2 N 0.47618(10) 0.32274(10) 0.40709(10) 0.0179(4) Uani 1 1 d . . . . .
N1 N 0.51258(11) 0.21119(10) 0.41427(10) 0.0188(4) Uani 1 1 d . . . . .
C3 C 0.48190(14) 0.30255(13) 0.48088(13) 0.0231(5) Uani 1 1 d . . . . .
H3 H 0.4717 0.3325 0.5206 0.028 Uiso 1 1 calc R . . . .
C1 C 0.49497(13) 0.26672(11) 0.36490(12) 0.0176(4) Uani 1 1 d . . . . .
C22 C 0.58605(13) 0.44459(12) 0.40637(12) 0.0212(4) Uani 1 1 d . . . . .
H22 H 0.5974 0.3966 0.4323 0.025 Uiso 1 1 calc R . . . .
C2 C 0.50473(14) 0.23220(13) 0.48541(13) 0.0235(5) Uani 1 1 d . . . . .
H2 H 0.5137 0.2027 0.5290 0.028 Uiso 1 1 calc R . . . .
C10 C 0.44427(13) 0.39261(12) 0.37946(12) 0.0190(4) Uani 1 1 d . . . . .
C4 C 0.53100(14) 0.13716(12) 0.39603(12) 0.0210(4) Uani 1 1 d . . . . .
C15 C 0.49619(13) 0.45173(12) 0.38080(12) 0.0198(4) Uani 1 1 d . . . . .
C13 C 0.38032(14) 0.52585(13) 0.33202(13) 0.0238(5) Uani 1 1 d . . . . .
H13 H 0.3584 0.5719 0.3153 0.029 Uiso 1 1 calc R . . . .
C12 C 0.32985(13) 0.46630(13) 0.33294(13) 0.0232(5) Uani 1 1 d . . . . .
H12 H 0.2737 0.4722 0.3173 0.028 Uiso 1 1 calc R . . . .
C14 C 0.46216(14) 0.51873(13) 0.35524(13) 0.0231(5) Uani 1 1 d . . . . .
H14 H 0.4958 0.5599 0.3538 0.028 Uiso 1 1 calc R . . . .
C11 C 0.36072(13) 0.39778(12) 0.35659(12) 0.0206(4) Uani 1 1 d . . . . .
C25 C 0.30550(14) 0.33267(13) 0.35629(14) 0.0259(5) Uani 1 1 d . . . . .
H25 H 0.3374 0.2931 0.3857 0.031 Uiso 1 1 calc R . . . .
C5 C 0.46675(14) 0.09036(13) 0.36874(13) 0.0249(5) Uani 1 1 d . . . . .
C9 C 0.61085(14) 0.11452(13) 0.41087(13) 0.0250(5) Uani 1 1 d . . . . .
C24 C 0.62026(15) 0.50529(14) 0.46049(15) 0.0280(5) Uani 1 1 d . . . . .
H24A H 0.6131 0.5524 0.4348 0.042 Uiso 1 1 calc GR . . . .
H24B H 0.6775 0.4966 0.4785 0.042 Uiso 1 1 calc GR . . . .
H24C H 0.5921 0.5058 0.5029 0.042 Uiso 1 1 calc GR . . . .
C16 C 0.67902(14) 0.16433(13) 0.44636(15) 0.0284(5) Uani 1 1 d . . . . .
H16 H 0.6584 0.2155 0.4436 0.034 Uiso 1 1 calc R . . . .
C6 C 0.48555(17) 0.01858(14) 0.35368(16) 0.0315(6) Uani 1 1 d . . . . .
H6 H 0.4438 -0.0144 0.3339 0.038 Uiso 1 1 calc R . . . .
C8 C 0.62590(16) 0.04170(14) 0.39616(15) 0.0319(5) Uani 1 1 d . . . . .
H8 H 0.6794 0.0241 0.4062 0.038 Uiso 1 1 calc R . . . .
C19 C 0.37991(15) 0.11477(14) 0.35971(15) 0.0297(5) Uani 1 1 d . . . . .
H19 H 0.3786 0.1690 0.3540 0.036 Uiso 1 1 calc R . . . .
C23 C 0.62686(14) 0.44551(17) 0.33807(14) 0.0343(6) Uani 1 1 d . . . . .
H23A H 0.6041 0.4069 0.3034 0.051 Uiso 1 1 calc GR . . . .
H23B H 0.6845 0.4373 0.3539 0.051 Uiso 1 1 calc GR . . . .
H23C H 0.6180 0.4929 0.3131 0.051 Uiso 1 1 calc GR . . . .
C7 C 0.56426(18) -0.00533(14) 0.36718(17) 0.0349(6) Uani 1 1 d . . . . .
H7 H 0.5760 -0.0544 0.3565 0.042 Uiso 1 1 calc R . . . .
C18 C 0.70517(16) 0.14442(16) 0.52875(16) 0.0381(6) Uani 1 1 d . . . . .
H18A H 0.6606 0.1527 0.5552 0.057 Uiso 1 1 calc GR . . . .
H18B H 0.7509 0.1748 0.5508 0.057 Uiso 1 1 calc GR . . . .
H18C H 0.7208 0.0929 0.5330 0.057 Uiso 1 1 calc GR . . . .
C17 C 0.75098(16) 0.16153(16) 0.40627(18) 0.0398(6) Uani 1 1 d . . . . .
H17A H 0.7733 0.1121 0.4096 0.060 Uiso 1 1 calc GR . . . .
H17B H 0.7921 0.1960 0.4299 0.060 Uiso 1 1 calc GR . . . .
H17C H 0.7336 0.1748 0.3537 0.060 Uiso 1 1 calc GR . . . .
C26 C 0.27801(18) 0.30368(18) 0.27721(17) 0.0429(7) Uani 1 1 d . . . . .
H26A H 0.2447 0.3405 0.2472 0.064 Uiso 1 1 calc GR . . . .
H26B H 0.2467 0.2590 0.2790 0.064 Uiso 1 1 calc GR . . . .
H26C H 0.3250 0.2930 0.2547 0.064 Uiso 1 1 calc GR . . . .
C27 C 0.2348(2) 0.3491(2) 0.3940(3) 0.0637(11) Uani 1 1 d . . . . .
H27A H 0.2544 0.3670 0.4447 0.096 Uiso 1 1 calc GR . . . .
H27B H 0.2035 0.3045 0.3964 0.096 Uiso 1 1 calc GR . . . .
H27C H 0.2008 0.3863 0.3654 0.096 Uiso 1 1 calc GR . . . .
C20 C 0.3269(2) 0.0823(3) 0.2917(2) 0.0677(12) Uani 1 1 d . . . . .
H20A H 0.3506 0.0916 0.2475 0.101 Uiso 1 1 calc GR . . . .
H20B H 0.2736 0.1047 0.2851 0.101 Uiso 1 1 calc GR . . . .
H20C H 0.3221 0.0296 0.2986 0.101 Uiso 1 1 calc GR . . . .
C21 C 0.3456(2) 0.0959(3) 0.4286(2) 0.0806(15) Uani 1 1 d . . . . .
H21A H 0.3452 0.0428 0.4348 0.121 Uiso 1 1 calc GR . . . .
H21B H 0.2907 0.1146 0.4229 0.121 Uiso 1 1 calc GR . . . .
H21C H 0.3787 0.1182 0.4726 0.121 Uiso 1 1 calc GR . . . .

loop_
_atom_site_aniso_label
_atom_site_aniso_U_11
_atom_site_aniso_U_22
_atom_site_aniso_U_33
_atom_site_aniso_U_23
_atom_site_aniso_U_13
_atom_site_aniso_U_12
Ag1 0.01681(11) 0.01444(11) 0.01710(11) 0.000 0.00543(8) 0.000
In1 0.02738(13) 0.01847(12) 0.02592(13) 0.000 0.00184(9) 0.000
Cl2 0.0304(3) 0.0288(3) 0.0547(4) -0.0177(3) -0.0037(3) 0.0031(2)
Cl1 0.0449(3) 0.0350(3) 0.0293(3) -0.0067(2) 0.0086(2) 0.0026(3)
N2 0.0206(8) 0.0159(9) 0.0180(9) -0.0003(7) 0.0062(7) 0.0020(7)
N1 0.0218(9) 0.0167(9) 0.0185(9) 0.0018(7) 0.0053(7) 0.0023(7)
C3 0.0281(11) 0.0238(11) 0.0186(10) -0.0005(9) 0.0072(9) 0.0034(9)
C1 0.0185(10) 0.0163(10) 0.0192(10) -0.0001(8) 0.0068(8) 0.0015(8)
C22 0.0196(10) 0.0207(11) 0.0240(11) 0.0006(9) 0.0059(8) 0.0025(8)
C2 0.0265(12) 0.0244(11) 0.0203(10) 0.0021(9) 0.0062(9) 0.0038(9)
C10 0.0221(10) 0.0166(10) 0.0193(10) 0.0001(8) 0.0067(8) 0.0036(8)
C4 0.0280(11) 0.0152(10) 0.0213(11) 0.0016(8) 0.0082(8) 0.0035(9)
C15 0.0216(11) 0.0187(10) 0.0198(10) -0.0011(8) 0.0059(8) 0.0030(8)
C13 0.0277(12) 0.0207(11) 0.0239(11) 0.0014(9) 0.0068(9) 0.0074(9)
C12 0.0188(10) 0.0266(12) 0.0246(11) -0.0013(9) 0.0048(8) 0.0059(9)
C14 0.0262(12) 0.0180(11) 0.0260(12) 0.0005(9) 0.0068(9) 0.0019(9)
C11 0.0205(10) 0.0222(11) 0.0205(10) -0.0030(8) 0.0071(8) 0.0027(9)
C25 0.0232(11) 0.0245(12) 0.0313(12) -0.0019(9) 0.0082(9) -0.0003(9)
C5 0.0292(12) 0.0216(11) 0.0244(11) 0.0035(9) 0.0065(9) 0.0004(9)
C9 0.0284(12) 0.0199(11) 0.0278(12) 0.0005(9) 0.0082(9) 0.0032(9)
C24 0.0252(12) 0.0296(13) 0.0287(13) -0.0050(10) 0.0039(10) 0.0001(9)
C16 0.0228(11) 0.0228(11) 0.0403(14) -0.0052(10) 0.0079(10) 0.0047(9)
C6 0.0371(14) 0.0193(12) 0.0372(14) -0.0011(10) 0.0044(11) -0.0038(10)
C8 0.0321(13) 0.0222(12) 0.0414(14) -0.0004(10) 0.0070(11) 0.0086(10)
C19 0.0258(12) 0.0261(12) 0.0373(14) -0.0006(10) 0.0060(10) -0.0019(10)
C23 0.0231(12) 0.0557(17) 0.0254(12) -0.0073(12) 0.0079(9) 0.0031(11)
C7 0.0414(15) 0.0187(12) 0.0441(16) -0.0033(10) 0.0065(12) 0.0051(10)
C18 0.0307(13) 0.0397(15) 0.0423(15) -0.0081(12) 0.0024(11) 0.0038(12)
C17 0.0322(14) 0.0351(14) 0.0557(18) -0.0080(13) 0.0173(12) -0.0007(12)
C26 0.0393(15) 0.0474(17) 0.0403(16) -0.0049(13) 0.0027(12) -0.0169(13)
C27 0.062(2) 0.0430(18) 0.103(3) -0.0220(19) 0.061(2) -0.0168(16)
C20 0.0423(18) 0.099(3) 0.055(2) -0.026(2) -0.0105(15) 0.017(2)
C21 0.0425(19) 0.151(5) 0.054(2) 0.026(3) 0.0251(16) 0.013(2)

loop_
_atom_type_symbol
_atom_type_description
_atom_type_scat_dispersion_real
_atom_type_scat_dispersion_imag
_atom_type_scat_source
C C 0.0181 0.0091 'International Tables Vol C Tables 4.2.6.8 and 6.1.1.4'
H H 0.0000 0.0000 'International Tables Vol C Tables 4.2.6.8 and 6.1.1.4'
Ag Ag 0.1306 4.2820 'International Tables Vol C Tables 4.2.6.8 and 6.1.1.4'
Cl Cl 0.3639 0.7018 'International Tables Vol C Tables 4.2.6.8 and 6.1.1.4'
In In 0.0822 5.0449 'International Tables Vol C Tables 4.2.6.8 and 6.1.1.4'
N N 0.0311 0.0180 'International Tables Vol C Tables 4.2.6.8 and 6.1.1.4'

loop_
_geom_angle_atom_site_label_1
_geom_angle_atom_site_label_2
_geom_angle_atom_site_label_3
_geom_angle
_geom_angle_site_symmetry_1
_geom_angle_site_symmetry_3
_geom_angle_publ_flag
C1 Ag1 C1 179.58(11) 2_655 . ?
Cl2 In1 Cl2 110.38(3) 2_656 . ?
Cl1 In1 Cl2 110.19(3) 2_656 . ?
Cl1 In1 Cl2 110.19(3) . 2_656 ?
Cl1 In1 Cl2 109.09(2) . . ?
Cl1 In1 Cl2 109.09(2) 2_656 2_656 ?
Cl1 In1 Cl1 107.86(3) 2_656 . ?
C3 N2 C10 122.16(18) . . ?
C1 N2 C3 111.58(18) . . ?
C1 N2 C10 125.84(18) . . ?
C1 N1 C2 111.50(18) . . ?
C1 N1 C4 125.67(18) . . ?
C2 N1 C4 122.65(18) . . ?
N2 C3 H3 126.7 . . ?
C2 C3 N2 106.6(2) . . ?
C2 C3 H3 126.7 . . ?
N2 C1 Ag1 128.46(15) . . ?
N2 C1 N1 103.77(18) . . ?
N1 C1 Ag1 127.74(15) . . ?
C15 C22 H22 108.5 . . ?
C15 C22 C24 112.18(18) . . ?
C15 C22 C23 109.10(18) . . ?
C24 C22 H22 108.5 . . ?
C24 C22 C23 110.0(2) . . ?
C23 C22 H22 108.5 . . ?
N1 C2 H2 126.7 . . ?
C3 C2 N1 106.6(2) . . ?
C3 C2 H2 126.7 . . ?
C15 C10 N2 119.19(19) . . ?
C15 C10 C11 123.5(2) . . ?
C11 C10 N2 117.16(19) . . ?
C5 C4 N1 117.9(2) . . ?
C9 C4 N1 118.5(2) . . ?
C9 C4 C5 123.4(2) . . ?
C10 C15 C22 122.3(2) . . ?
C10 C15 C14 117.1(2) . . ?
C14 C15 C22 120.6(2) . . ?
C12 C13 H13 119.7 . . ?
C14 C13 H13 119.7 . . ?
C14 C13 C12 120.6(2) . . ?
C13 C12 H12 119.6 . . ?
C13 C12 C11 120.8(2) . . ?
C11 C12 H12 119.6 . . ?
C15 C14 H14 119.5 . . ?
C13 C14 C15 121.0(2) . . ?
C13 C14 H14 119.5 . . ?
C10 C11 C25 122.5(2) . . ?
C12 C11 C10 116.9(2) . . ?
C12 C11 C25 120.6(2) . . ?
C11 C25 H25 107.2 . . ?
C11 C25 C26 111.1(2) . . ?
C11 C25 C27 112.4(2) . . ?
C26 C25 H25 107.2 . . ?
C27 C25 H25 107.2 . . ?
C27 C25 C26 111.5(3) . . ?
C4 C5 C19 122.2(2) . . ?
C6 C5 C4 117.1(2) . . ?
C6 C5 C19 120.6(2) . . ?
C4 C9 C16 122.7(2) . . ?
C8 C9 C4 116.9(2) . . ?
C8 C9 C16 120.3(2) . . ?
C22 C24 H24A 109.5 . . ?
C22 C24 H24B 109.5 . . ?
C22 C24 H24C 109.5 . . ?
H24A C24 H24B 109.5 . . ?
H24A C24 H24C 109.5 . . ?
H24B C24 H24C 109.5 . . ?
C9 C16 H16 108.0 . . ?
C9 C16 C18 109.6(2) . . ?
C9 C16 C17 112.7(2) . . ?
C18 C16 H16 108.0 . . ?
C18 C16 C17 110.3(2) . . ?
C17 C16 H16 108.0 . . ?
C5 C6 H6 119.6 . . ?
C7 C6 C5 120.8(2) . . ?
C7 C6 H6 119.6 . . ?
C9 C8 H8 119.4 . . ?
C7 C8 C9 121.2(2) . . ?
C7 C8 H8 119.4 . . ?
C5 C19 H19 107.9 . . ?
C20 C19 C5 113.1(2) . . ?
C20 C19 H19 107.9 . . ?
C20 C19 C21 109.1(3) . . ?
C21 C19 C5 110.7(2) . . ?
C21 C19 H19 107.9 . . ?
C22 C23 H23A 109.5 . . ?
C22 C23 H23B 109.5 . . ?
C22 C23 H23C 109.5 . . ?
H23A C23 H23B 109.5 . . ?
H23A C23 H23C 109.5 . . ?
H23B C23 H23C 109.5 . . ?
C6 C7 H7 119.7 . . ?
C8 C7 C6 120.5(2) . . ?
C8 C7 H7 119.7 . . ?
C16 C18 H18A 109.5 . . ?
C16 C18 H18B 109.5 . . ?
C16 C18 H18C 109.5 . . ?
H18A C18 H18B 109.5 . . ?
H18A C18 H18C 109.5 . . ?
H18B C18 H18C 109.5 . . ?
C16 C17 H17A 109.5 . . ?
C16 C17 H17B 109.5 . . ?
C16 C17 H17C 109.5 . . ?
H17A C17 H17B 109.5 . . ?
H17A C17 H17C 109.5 . . ?
H17B C17 H17C 109.5 . . ?
C25 C26 H26A 109.5 . . ?
C25 C26 H26B 109.5 . . ?
C25 C26 H26C 109.5 . . ?
H26A C26 H26B 109.5 . . ?
H26A C26 H26C 109.5 . . ?
H26B C26 H26C 109.5 . . ?
C25 C27 H27A 109.5 . . ?
C25 C27 H27B 109.5 . . ?
C25 C27 H27C 109.5 . . ?
H27A C27 H27B 109.5 . . ?
H27A C27 H27C 109.5 . . ?
H27B C27 H27C 109.5 . . ?
C19 C20 H20A 109.5 . . ?
C19 C20 H20B 109.5 . . ?
C19 C20 H20C 109.5 . . ?
H20A C20 H20B 109.5 . . ?
H20A C20 H20C 109.5 . . ?
H20B C20 H20C 109.5 . . ?
C19 C21 H21A 109.5 . . ?
C19 C21 H21B 109.5 . . ?
C19 C21 H21C 109.5 . . ?
H21A C21 H21B 109.5 . . ?
H21A C21 H21C 109.5 . . ?
H21B C21 H21C 109.5 . . ?

loop_
_geom_bond_atom_site_label_1
_geom_bond_atom_site_label_2
_geom_bond_distance
_geom_bond_site_symmetry_2
_geom_bond_publ_flag
Ag1 C1 2.113(2) 2_655 ?
Ag1 C1 2.113(2) . ?
In1 Cl2 2.3561(6) . ?
In1 Cl2 2.3560(6) 2_656 ?
In1 Cl1 2.3509(6) 2_656 ?
In1 Cl1 2.3509(6) . ?
N2 C3 1.382(3) . ?
N2 C1 1.356(3) . ?
N2 C10 1.445(3) . ?
N1 C1 1.356(3) . ?
N1 C2 1.383(3) . ?
N1 C4 1.445(3) . ?
C3 H3 0.9500 . ?
C3 C2 1.345(3) . ?
C22 H22 1.0000 . ?
C22 C15 1.517(3) . ?
C22 C24 1.530(3) . ?
C22 C23 1.531(3) . ?
C2 H2 0.9500 . ?
C10 C15 1.394(3) . ?
C10 C11 1.406(3) . ?
C4 C5 1.405(3) . ?
C4 C9 1.395(3) . ?
C15 C14 1.400(3) . ?
C13 H13 0.9500 . ?
C13 C12 1.389(4) . ?
C13 C14 1.382(3) . ?
C12 H12 0.9500 . ?
C12 C11 1.399(3) . ?
C14 H14 0.9500 . ?
C11 C25 1.517(3) . ?
C25 H25 1.0000 . ?
C25 C26 1.528(4) . ?
C25 C27 1.518(4) . ?
C5 C6 1.393(3) . ?
C5 C19 1.520(3) . ?
C9 C16 1.522(3) . ?
C9 C8 1.394(3) . ?
C24 H24A 0.9800 . ?
C24 H24B 0.9800 . ?
C24 H24C 0.9800 . ?
C16 H16 1.0000 . ?
C16 C18 1.531(4) . ?
C16 C17 1.534(3) . ?
C6 H6 0.9500 . ?
C6 C7 1.384(4) . ?
C8 H8 0.9500 . ?
C8 C7 1.384(4) . ?
C19 H19 1.0000 . ?
C19 C20 1.514(4) . ?
C19 C21 1.518(4) . ?
C23 H23A 0.9800 . ?
C23 H23B 0.9800 . ?
C23 H23C 0.9800 . ?
C7 H7 0.9500 . ?
C18 H18A 0.9800 . ?
C18 H18B 0.9800 . ?
C18 H18C 0.9800 . ?
C17 H17A 0.9800 . ?
C17 H17B 0.9800 . ?
C17 H17C 0.9800 . ?
C26 H26A 0.9800 . ?
C26 H26B 0.9800 . ?
C26 H26C 0.9800 . ?
C27 H27A 0.9800 . ?
C27 H27B 0.9800 . ?
C27 H27C 0.9800 . ?
C20 H20A 0.9800 . ?
C20 H20B 0.9800 . ?
C20 H20C 0.9800 . ?
C21 H21A 0.9800 . ?
C21 H21B 0.9800 . ?
C21 H21C 0.9800 . ?
